data_2006133
loop_
_publ_author_name
'Bulach, V\'eronique'
'Duval, Hugues'
'Fischer, Jean'
'Weiss, Raymond'

_publ_section_title
;\m-Cyano-bis(2,2':6',2''-terpyridine-<i>N</i>,<i>N</i>',<i>N</i>'')dicopper(II)
 Perchlorate Acetonitrile, [Cu~2~(CN)(C~15~H~11~N~3~)~2~](ClO~4~)~3~.CH~3~CN
;
_journal_issue 5
_journal_name_full 'Acta Crystallographica Section C'
_journal_page_first 543
_journal_page_last 545
_journal_paper_doi 10.1107/S0108270196015570
_journal_volume 53
_journal_year 1997
_chemical_formula_iupac '[Cu2 (C N)(C15 H11 N3)](Cl O4)3,C H3 C N'
_chemical_formula_moiety '[Cu2(C15H11N3)2CN](ClO4)3.CH3CN'
_chemical_formula_sum 'C33 H25 Cl3 Cu2 N8 O12'
_chemical_formula_weight 959.05
_chemical_name_systematic ' ?'
_space_group_IT_number 2
_symmetry_cell_setting triclinic
_symmetry_space_group_name_Hall '-P 1'
_symmetry_space_group_name_H-M 'P -1'
_cell_angle_alpha 89.05(2)
_cell_angle_beta 78.86(2)
_cell_angle_gamma 79.87(2)
_cell_formula_units_Z 2
_cell_length_a 9.405(2)
_cell_length_b 10.195(3)
_cell_length_c 20.783(6)
_cell_measurement_reflns_used 25
_cell_measurement_temperature 294
_cell_measurement_theta_max 18.7
_cell_measurement_theta_min 16.8
_cell_volume 1924.4(9)
_computing_cell_refinement 'CAD-4 EXPRESS'
_computing_data_collection 'CAD-4 EXPRESS(Enraf-Nonius, 1994)'
_computing_data_reduction 'MolEN (Fair, 1990)'
_computing_publication_material 'BTABLE PTABLE CIF IN MolEN, ORTEP (Johnson, 1965)'
_computing_structure_refinement 'LSFM MolEN'
_computing_structure_solution 'SIR (Burla et al., 1989)'
_diffrn_ambient_temperature 294
_diffrn_measurement_device Enraf_Nonius_CAD4
_diffrn_measurement_method \q/2\q
_diffrn_radiation_monochromator graphite
_diffrn_radiation_source xray_tube
_diffrn_radiation_type 'Mo K\a'
_diffrn_radiation_wavelength 0.71073
_diffrn_reflns_av_R_equivalents 0.024
_diffrn_reflns_av_sigmaI/netI 0.333
_diffrn_reflns_limit_h_max 13
_diffrn_reflns_limit_h_min 0
_diffrn_reflns_limit_k_max 14
_diffrn_reflns_limit_k_min -14
_diffrn_reflns_limit_l_max 29
_diffrn_reflns_limit_l_min -29
_diffrn_reflns_number 12294
_diffrn_reflns_theta_max 30.41
_diffrn_reflns_theta_min 2.5
_diffrn_standards_decay_% 0
_diffrn_standards_interval_count 60
_diffrn_standards_number 3
_exptl_absorpt_coefficient_mu 1.387
_exptl_absorpt_correction_T_max 0.660
_exptl_absorpt_correction_T_min 0.585
_exptl_absorpt_correction_type '\y scans (North, Phillips & Mathews, 1968)'
_exptl_crystal_colour blue
_exptl_crystal_density_diffrn 1.66
_exptl_crystal_density_method none
_exptl_crystal_description prism
_exptl_crystal_F_000 968
_exptl_crystal_size_max 0.35
_exptl_crystal_size_mid 0.30
_exptl_crystal_size_min 0.30
_refine_diff_density_max 0.700
_refine_diff_density_min -0.522
_refine_ls_extinction_method none
_refine_ls_goodness_of_fit_all 2.290
_refine_ls_goodness_of_fit_obs 1.361
_refine_ls_hydrogen_treatment included_not_refined
_refine_ls_matrix_type full
_refine_ls_number_constraints 0
_refine_ls_number_parameters 523
_refine_ls_number_reflns 5436
_refine_ls_number_restraints 0
_refine_ls_R_factor_all 0.143
_refine_ls_R_factor_obs .049
_refine_ls_shift/esd_max 0.016
_refine_ls_shift/esd_mean 0.002
_refine_ls_structure_factor_coef F
_refine_ls_weighting_details 'w = 4Fo^2^/[\s^2^(Fo^2^) + 0.0064 Fo^4^]'
_refine_ls_weighting_scheme calc
_refine_ls_wR_factor_all 0.116
_refine_ls_wR_factor_obs .070
_reflns_number_observed 5436
_reflns_number_total 11641
_reflns_observed_criterion >3.0\s(I)
_cod_data_source_file na1277.cif
_cod_data_source_block st837
_cod_depositor_comments
;
The following automatic conversions were performed:

'_atom_site_thermal_displace_type' tag value 'Uij' was replaced with
'Uani' value 58 times.

Automatic conversion script
Id: cif_fix_values 1646 2011-03-28 12:23:43Z adriana 

The following automatic conversions were performed:

'_refine_ls_weighting_scheme' value '4Fo^2^/[\s^2^(Fo^2^) + 0.0064
Fo^4^]' was changed to 'calc'. New tag '_refine_ls_weighting_details'
was created. The value of the new tag was set to 'w =
4Fo^2^/[\s^2^(Fo^2^) + 0.0064 Fo^4^]'.

Automatic conversion script
Id: cif_fix_values 3143 2015-03-26 13:38:13Z robertas 
;
_cod_original_cell_volume 1924.0(10)
_cod_original_formula_sum C33H25N8O12Cl3Cu2
_cod_database_code 2006133

loop_
_symmetry_equiv_pos_as_xyz
x,y,z
-x,-y,-z

loop_
_atom_site_aniso_label
_atom_site_aniso_U_11
_atom_site_aniso_U_22
_atom_site_aniso_U_33
_atom_site_aniso_U_12
_atom_site_aniso_U_13
_atom_site_aniso_U_23
_atom_site_aniso_type_symbol
Cu1 .0573(3) .0474(2) .0369(2) -.0157(2) -.0156(2) .0059(2) Cu
N1 .052(2) .044(2) .046(2) -.008(2) -.009(2) -.004(2) N
N2 .045(2) .054(2) .035(2) -.001(2) -.0090(10) .002(2) N
N3 .058(2) .052(2) .050(2) -.017(2) -.012(2) .006(2) N
C1 .064(3) .050(2) .059(3) -.014(2) -.012(2) .002(2) C
C2 .042(2) .059(2) .052(2) -.007(2) -.008(2) -.011(2) C
C3 .048(2) .063(3) .043(2) -.007(2) -.012(2) -.005(2) C
C4 .050(2) .058(2) .045(2) -.005(2) -.007(2) .011(2) C
C5 .050(2) .053(2) .048(2) -.006(2) -.006(2) .008(2) C
C6 .087(3) .062(3) .064(3) -.027(2) -.023(2) .002(2) C
C7 .100(4) .068(3) .096(4) -.039(2) -.023(3) -.010(3) C
C8 .088(4) .053(3) .111(5) -.022(3) -.003(4) .014(3) C
C9 .069(3) .053(3) .072(3) -.010(2) -.009(3) .015(2) C
C10 .073(3) .081(3) .056(3) -.013(3) -.018(2) .023(2) C
C11 .091(3) .108(4) .051(2) -.019(3) -.035(2) .014(3) C
C12 .076(3) .094(4) .052(2) -.011(3) -.027(2) -.004(3) C
C13 .074(3) .079(3) .084(3) -.023(2) -.033(2) -.011(3) C
C14 .082(3) .062(3) .111(4) -.030(2) -.025(3) -.007(3) C
C15 .079(3) .048(2) .096(4) -.017(2) -.013(3) .009(3) C
Cu2 .0496(3) .0416(2) .0365(2) .0005(2) -.0142(2) -.0009(2) Cu
N4 .042(2) .045(2) .048(2) -.0020(10) -.0090(10) .001(2) N
N5 .048(2) .050(2) .037(2) -.0160(10) -.0130(10) -.0010(10) N
N6 .055(2) .045(2) .054(2) -.002(2) -.012(2) -.002(2) N
C16 .060(3) .050(2) .055(2) -.005(2) -.006(2) -.011(2) C
C17 .039(2) .046(2) .055(2) -.009(2) -.015(2) .006(2) C
C18 .050(2) .050(2) .056(2) -.016(2) -.023(2) .011(2) C
C19 .064(2) .052(2) .043(2) -.021(2) -.007(2) .000(2) C
C20 .058(3) .048(2) .057(3) -.016(2) .001(2) -.008(2) C
C21 .070(3) .051(3) .097(4) .004(2) -.031(3) .001(3) C
C22 .084(4) .065(3) .141(5) .016(3) -.047(3) -.025(4) C
C23 .075(4) .068(3) .152(6) .010(3) -.006(4) -.039(4) C
C24 .082(4) .071(3) .083(4) -.014(3) .007(3) -.028(3) C
C25 .105(3) .078(3) .047(2) -.036(3) -.024(2) -.010(2) C
C26 .132(4) .090(4) .062(3) -.040(3) -.055(2) .009(3) C
C27 .087(3) .076(3) .072(2) -.027(2) -.052(2) .022(2) C
C28 .049(2) .071(3) .092(3) -.002(2) -.032(2) .009(3) C
C29 .060(3) .076(4) .103(5) .021(3) .000(3) .001(3) C
C30 .064(3) .064(3) .081(4) .009(3) -.004(3) -.019(3) C
N* .056(2) .050(2) .044(2) -.011(2) -.0200(10) .007(2) N
C* .063(2) .046(2) .054(2) -.010(2) -.019(2) .007(2) C
Cl1 .0582(6) .0599(6) .0583(6) -.0155(5) -.0192(5) .0101(5) Cl
O1 .099(3) .096(3) .070(2) -.021(2) -.010(2) -.014(2) O
O2 .100(3) .107(3) .129(3) -.007(2) -.064(2) .032(3) O
O3 .094(2) .102(2) .092(3) -.057(2) -.026(2) .037(2) O
O4 .057(2) .066(2) .063(2) -.0180(10) -.0140(10) -.004(2) O
Cl2 .0703(7) .0495(6) .0992(9) -.0006(6) -.0186(7) -.0117(7) Cl
O5 .065(2) .067(2) .127(3) -.003(2) .007(2) -.028(2) O
O6 .321(8) .131(4) .266(7) -.084(5) -.166(5) .098(4) O
O7 .114(4) .116(4) .376(9) -.022(3) .086(5) -.105(5) O
O8 .194(5) .209(6) .202(5) .026(5) -.100(4) -.114(4) O
Cl3 .0726(7) .0608(7) .0558(6) -.0008(6) -.0085(6) .0005(6) Cl
O9 .070(3) .254(8) .238(7) .006(4) -.007(4) -.077(6) O
O10 .095(3) .092(3) .183(6) .000(3) .017(4) -.011(4) O
O11 .400(10) .113(4) .098(3) -.077(5) -.088(4) .043(3) O
O12 .168(4) .141(4) .096(3) -.078(3) -.057(3) .026(3) O
N8 .109(4) .095(3) .099(4) -.046(3) .015(3) -.037(3) N
C31 .077(3) .064(3) .080(3) -.031(2) -.010(3) -.010(3) C
C32 .101(5) .093(4) .127(6) -.029(4) .023(5) -.028(4) C

loop_
_atom_site_label
_atom_site_fract_x
_atom_site_fract_y
_atom_site_fract_z
_atom_site_U_iso_or_equiv
_atom_site_thermal_displace_type
_atom_site_calc_flag
_atom_site_calc_attached_atom
_atom_site_type_symbol
Cu1 .29975(6) .34990(5) .65234(2) .0465(2) Uani ? ? Cu
N1 .2115(4) .1881(3) .6390(2) .047(2) Uani ? ? N
N2 .2585(4) .3833(4) .5653(2) .044(2) Uani ? ? N
N3 .3787(4) .5216(4) .6342(2) .053(2) Uani ? ? N
C1 .1931(5) .0897(5) .6810(2) .057(3) Uani ? ? C
C2 .1721(5) .1825(5) .5807(2) .051(2) Uani ? ? C
C3 .1962(5) .2971(5) .5387(2) .051(2) Uani ? ? C
C4 .2865(5) .4975(5) .5372(2) .051(2) Uani ? ? C
C5 .3550(5) .5776(5) .5767(2) .051(2) Uani ? ? C
C6 .4413(6) .5858(5) .6732(3) .070(3) Uani ? ? C
C7 .4832(7) .7070(6) .6573(3) .087(3) Uani ? ? C
C8 .4599(7) .7636(5) .5985(4) .080(4) Uani ? ? C
C9 .3969(6) .6977(5) .5572(3) .064(3) Uani ? ? C
C10 .2467(6) .5287(6) .4768(2) .069(3) Uani ? ? C
C11 .1851(7) .4400(7) .4482(3) .079(3) Uani ? ? C
C12 .1569(6) .3224(6) .4782(2) .072(3) Uani ? ? C
C13 .1107(6) .0767(6) .5636(3) .079(3) Uani ? ? C
C14 .0905(7) -.0223(6) .6076(3) .083(3) Uani ? ? C
C15 .1311(6) -.0166(5) .6681(3) .071(3) Uani ? ? C
Cu2 .39024(6) .27126(5) .88000(2) .0422(2) Uani ? ? Cu
N4 .5456(4) .1049(3) .8634(2) .045(2) Uani ? ? N
N5 .4546(4) .2589(3) .9627(2) .045(2) Uani ? ? N
N6 .2638(4) .4374(4) .9254(2) .051(2) Uani ? ? N
C16 .5874(5) .0332(5) .8075(2) .054(2) Uani ? ? C
C17 .6186(4) .0737(4) .9127(2) .046(2) Uani ? ? C
C18 .5630(5) .1604(4) .9707(2) .052(2) Uani ? ? C
C19 .3899(5) .3512(5) 1.0093(2) .052(2) Uani ? ? C
C20 .2803(5) .4536(4) .9883(2) .054(2) Uani ? ? C
C21 .1713(6) .5291(5) .9016(3) .070(3) Uani ? ? C
C22 .0917(7) .6371(6) .9360(4) .091(4) Uani ? ? C
C23 .1030(7) .6547(7) .9981(4) .092(4) Uani ? ? C
C24 .2011(7) .5637(6) 1.0270(3) .079(4) Uani ? ? C
C25 .4359(6) .3441(5) 1.0698(2) .073(3) Uani ? ? C
C26 .5441(7) .2410(6) 1.0790(3) .090(3) Uani ? ? C
C27 .6128(6) .1485(5) 1.0298(2) .078(3) Uani ? ? C
C28 .7366(5) -.0310(6) .9071(3) .069(3) Uani ? ? C
C29 .7802(6) -.1013(6) .8479(3) .078(4) Uani ? ? C
C30 .7074(6) -.0709(5) .7990(3) .069(3) Uani ? ? C
N* .3462(4) .3012(4) .7939(2) .050(2) Uani ? ? N
C* .3277(5) .3207(4) .7415(2) .054(2) Uani ? ? C
Cl1 .13300(10) .06200(10) .88061(6) .0588(6) Uani ? ? Cl
O1 .2463(5) -.0047(4) .8298(2) .087(3) Uani ? ? O
O2 .0277(5) .1486(5) .8529(2) .111(3) Uani ? ? O
O3 .0663(4) -.0333(4) .9208(2) .096(2) Uani ? ? O
O4 .2020(4) .1369(3) .9204(2) .062(2) Uani ? ? O
Cl2 -.0203(2) .61030(10) .71575(8) .0701(8) Uani ? ? Cl
O5 .0393(4) .4849(4) .6864(2) .082(3) Uani ? ? O
O6 -.0140(10) .7003(6) .6681(4) .224(6) Uani ? ? O
O7 -.1683(7) .6179(6) .7363(5) .170(5) Uani ? ? O
O8 .0573(8) .6568(8) .7531(3) .202(5) Uani ? ? O
Cl3 .6337(2) .10380(10) .60247(6) .0627(7) Uani ? ? Cl
O9 .7738(6) .1121(9) .5720(4) .162(6) Uani ? ? O
O10 .5664(6) .2351(5) .6182(3) .117(4) Uani ? ? O
O11 .6120(10) .0222(6) .6534(3) .164(5) Uani ? ? O
O12 .5604(6) .0642(5) .5527(2) .132(3) Uani ? ? O
N8 .6301(6) .3899(5) .8295(3) .101(3) Uani ? ? N
C31 .7176(6) .3412(5) .7890(3) .073(3) Uani ? ? C
C32 .8259(8) .2740(7) .7366(4) .106(5) Uani ? ? C
H1 .2241 .0934 .7217 .0744 Uiso calc C1 H
H2 .4578 .5467 .7135 .0883 Uiso calc C6 H
H3 .5272 .7509 .6862 .1095 Uiso calc C7 H
H4 .4871 .8475 .5867 .1109 Uiso calc C8 H
H5 .3826 .7341 .5161 .0851 Uiso calc C9 H
H6 .2624 .6101 .4561 .0900 Uiso calc C10 H
H7 .1606 .4591 .4064 .1043 Uiso calc C11 H
H8 .1124 .2616 .4580 .0945 Uiso calc C12 H
H9 .0834 .0735 .5221 .0976 Uiso calc C13 H
H10 .0485 -.0953 .5968 .1065 Uiso calc C14 H
H11 .1165 -.0842 .6995 .0966 Uiso calc C15 H
H12 .5344 .0536 .7730 .0725 Uiso calc C16 H
H13 .1602 .5184 .8576 .0941 Uiso calc C21 H
H14 .0278 .7006 .9161 .1251 Uiso calc C22 H
H15 .0443 .7291 1.0229 .1336 Uiso calc C23 H
H16 .2134 .5760 1.0707 .1060 Uiso calc C24 H
H17 .3929 .4090 1.1034 .0945 Uiso calc C25 H
H18 .5731 .2327 1.1204 .1131 Uiso calc C26 H
H19 .6909 .0796 1.0361 .0936 Uiso calc C27 H
H20 .7860 -.0538 .9426 .0907 Uiso calc C28 H
H21 .8627 -.1718 .8422 .1117 Uiso calc C29 H
H22 .7372 -.1199 .7587 .0952 Uiso calc C30 H
H23 .9075 .3192 .7277 .1447 Uiso calc C32 H
H24 .8578 .1851 .7488 .1447 Uiso calc C32 H
H25 .7843 .2730 .6985 .1447 Uiso calc C32 H

loop_
_atom_type_symbol
_atom_type_scat_dispersion_real
_atom_type_scat_dispersion_imag
_atom_type_scat_source
C 0.002 0.002 International_Tables_Vol_IV_Table_2.3.1
H 0.000 0.000 International_Tables_Vol_IV_Table_2.3.1
N 0.004 0.003 International_Tables_Vol_IV_Table_2.3.1
O 0.008 0.006 International_Tables_Vol_IV_Table_2.3.1
Cl 0.132 0.159 International_Tables_Vol_IV_Table_2.3.1
Cu 0.263 1.266 International_Tables_Vol_IV_Table_2.3.1

loop_
_geom_angle_atom_site_label_1
_geom_angle_atom_site_label_2
_geom_angle_atom_site_label_3
_geom_angle
_geom_angle_publ_flag
N1 Cu1 N2 79.90(10) yes
N1 Cu1 N3 160.60(10) ?
N1 Cu1 C* 99.40(10) yes
N1 Cu1 O5 89.30(10) yes
N1 Cu1 O10 95.70(10) yes
N2 Cu1 N3 80.80(10) yes
N2 Cu1 C* 176.30(10) ?
N2 Cu1 O5 82.30(10) ?
N2 Cu1 O10 97.60(10) ?
N3 Cu1 C* 100.00(10) ?
N3 Cu1 O5 89.50(10) ?
N3 Cu1 O10 85.50(10) ?
C* Cu1 O5 94.10(10) ?
C* Cu1 O10 86.1(2) ?
O5 Cu1 O10 175.00(10) ?
N4 Cu2 N5 79.80(10) yes
N4 Cu2 N6 160.00(10) ?
N4 Cu2 N* 100.90(10) yes
N4 Cu2 O4 90.40(10) yes
N4 Cu2 N8 81.60(10) yes
N5 Cu2 N6 80.30(10) yes
N5 Cu2 N* 171.60(10) ?
N5 Cu2 O4 91.10(10) ?
N5 Cu2 N8 88.40(10) ?
N6 Cu2 N* 98.50(10) ?
N6 Cu2 O4 92.10(10) ?
N6 Cu2 N8 95.80(10) ?
N* Cu2 O4 97.30(10) ?
N* Cu2 N8 83.40(10) ?
O4 Cu2 N8 171.90(10) ?
C1 N1 C2 119.3(3) ?
Cu1 N2 C3 118.6(2) ?
Cu1 N2 C4 117.6(2) ?
C3 N2 C4 123.7(3) ?
C5 N3 C6 118.8(3) ?
N1 C1 C15 122.8(4) ?
N1 C2 C3 114.5(3) ?
N1 C2 C13 121.2(4) ?
C3 C2 C13 124.3(4) ?
N2 C3 C2 112.9(3) ?
N2 C3 C12 119.9(4) ?
C2 C3 C12 127.1(4) ?
N2 C4 C5 113.6(3) ?
N2 C4 C10 118.6(4) ?
C5 C4 C10 127.8(4) ?
N3 C5 C4 114.2(3) ?
N3 C5 C9 121.7(4) ?
C4 C5 C9 124.0(3) ?
N3 C6 C7 122.5(4) ?
C6 C7 C8 118.8(4) ?
C7 C8 C9 119.6(4) ?
C5 C9 C8 118.7(4) ?
C4 C10 C11 118.5(4) ?
C10 C11 C12 122.0(4) ?
C3 C12 C11 117.4(4) ?
C2 C13 C14 118.8(4) ?
C13 C14 C15 120.1(4) ?
C1 C15 C14 117.8(4) ?
C16 N4 C17 119.3(3) ?
Cu2 N5 C18 118.6(2) ?
Cu2 N5 C19 118.4(2) ?
C18 N5 C19 122.9(3) ?
C20 N6 C21 118.0(3) ?
N4 C16 C30 121.1(4) ?
N4 C17 C18 113.9(3) ?
N4 C17 C28 121.7(4) ?
C18 C17 C28 124.4(3) ?
N5 C18 C17 113.2(3) ?
N5 C18 C27 120.2(4) ?
C17 C18 C27 126.6(4) ?
N5 C19 C20 113.3(3) ?
N5 C19 C25 119.2(4) ?
C20 C19 C25 127.4(4) ?
N6 C20 C19 114.2(3) ?
N6 C20 C24 121.4(4) ?
C19 C20 C24 124.4(4) ?
N6 C21 C22 123.8(5) ?
C21 C22 C23 119.8(5) ?
C22 C23 C24 120.3(5) ?
C20 C24 C23 116.7(5) ?
C19 C25 C26 118.2(4) ?
C25 C26 C27 122.0(4) ?
C18 C27 C26 117.4(4) ?
C17 C28 C29 117.8(4) ?
C28 C29 C30 120.6(4) ?
C16 C30 C29 119.4(4) ?
Cu2 N* C* 176.2(3) yes
Cu1 C* N* 178.7(3) yes
O1 Cl1 O2 109.9(2) ?
O1 Cl1 O3 109.8(2) ?
O1 Cl1 O4 107.5(2) ?
O2 Cl1 O3 110.9(2) ?
O2 Cl1 O4 110.2(2) ?
O3 Cl1 O4 108.5(2) ?
O5 Cl2 O6 107.4(4) ?
O5 Cl2 O7 108.9(3) ?
O5 Cl2 O8 116.3(3) ?
O6 Cl2 O7 102.0(5) ?
O6 Cl2 O8 99.8(5) ?
O7 Cl2 O8 120.2(4) ?
O9 Cl3 O10 104.6(4) ?
O9 Cl3 O11 119.5(5) ?
O9 Cl3 O12 106.8(4) ?
O10 Cl3 O11 112.5(4) ?
O10 Cl3 O12 104.4(3) ?
O11 Cl3 O12 107.8(3) ?
N8 C31 C32 177.2(5) ?

loop_
_geom_bond_atom_site_label_1
_geom_bond_atom_site_label_2
_geom_bond_site_symmetry_1
_geom_bond_site_symmetry_2
_geom_bond_distance
_geom_bond_publ_flag
Cu1 N1 . . 2.018(3) yes
Cu1 N2 . . 1.935(3) yes
Cu1 N3 . . 2.021(3) yes
Cu1 C* . . 1.933(3) yes
Cu1 O5 . . 2.564(3) yes
Cu1 O10 . . 2.543(4) yes
Cu2 N4 . . 2.021(3) yes
Cu2 N5 . . 1.925(3) yes
Cu2 N6 . . 2.021(3) yes
Cu2 N* . . 1.920(3) yes
Cu2 O4 . . 2.440(3) yes
Cu2 N8 . . 2.767(4) yes
N1 C1 . . 1.332(4) ?
N1 C2 . . 1.338(4) ?
N2 Cu1 . . 1.935(3) ?
N2 C3 . . 1.321(5) ?
N2 C4 . . 1.338(4) ?
N3 C5 . . 1.356(4) ?
N3 C6 . . 1.329(5) ?
C1 N1 . . 1.332(4) ?
C1 C15 . . 1.372(6) ?
C2 N1 . . 1.338(4) ?
C2 C3 . . 1.470(5) ?
C2 C13 . . 1.390(6) ?
C3 N2 . . 1.321(5) ?
C3 C2 . . 1.470(5) ?
C3 C12 . . 1.386(5) ?
C4 N2 . . 1.338(4) ?
C4 C5 . . 1.473(5) ?
C4 C10 . . 1.394(5) ?
C5 N3 . . 1.356(4) ?
C5 C4 . . 1.473(5) ?
C5 C9 . . 1.382(5) ?
C6 N3 . . 1.329(5) ?
C6 C7 . . 1.378(6) ?
C7 C6 . . 1.378(6) ?
C7 C8 . . 1.381(7) ?
C8 C7 . . 1.381(7) ?
C8 C9 . . 1.376(7) ?
C9 C5 . . 1.382(5) ?
C9 C8 . . 1.376(7) ?
C10 C4 . . 1.394(5) ?
C10 C11 . . 1.357(6) ?
C11 C10 . . 1.357(6) ?
C11 C12 . . 1.385(7) ?
C12 C3 . . 1.386(5) ?
C12 C11 . . 1.385(7) ?
C13 C2 . . 1.390(6) ?
C13 C14 . . 1.364(7) ?
C14 C13 . . 1.364(7) ?
C14 C15 . . 1.388(7) ?
C15 C1 . . 1.372(6) ?
C15 C14 . . 1.388(7) ?
N4 C16 . . 1.338(4) ?
N4 C17 . . 1.343(4) ?
N5 Cu2 . . 1.925(3) ?
N5 C18 . . 1.332(4) ?
N5 C19 . . 1.339(4) ?
N6 C20 . . 1.362(5) ?
N6 C21 . . 1.319(5) ?
C16 N4 . . 1.338(4) ?
C16 C30 . . 1.392(5) ?
C17 N4 . . 1.343(4) ?
C17 C18 . . 1.463(5) ?
C17 C28 . . 1.387(5) ?
C18 N5 . . 1.332(4) ?
C18 C17 . . 1.463(5) ?
C18 C27 . . 1.393(5) ?
C19 N5 . . 1.339(4) ?
C19 C20 . . 1.458(5) ?
C19 C25 . . 1.403(5) ?
C20 N6 . . 1.362(5) ?
C20 C19 . . 1.458(5) ?
C20 C24 . . 1.402(6) ?
C21 N6 . . 1.319(5) ?
C21 C22 . . 1.347(7) ?
C22 C21 . . 1.347(7) ?
C22 C23 . . 1.333(9) ?
C23 C22 . . 1.333(9) ?
C23 C24 . . 1.403(8) ?
C24 C20 . . 1.402(6) ?
C24 C23 . . 1.403(8) ?
C25 C19 . . 1.403(5) ?
C25 C26 . . 1.367(7) ?
C26 C25 . . 1.367(7) ?
C26 C27 . . 1.384(7) ?
C27 C18 . . 1.393(5) ?
C27 C26 . . 1.384(7) ?
C28 C17 . . 1.387(5) ?
C28 C29 . . 1.387(7) ?
C29 C28 . . 1.387(7) ?
C29 C30 . . 1.336(7) ?
C30 C16 . . 1.392(5) ?
C30 C29 . . 1.336(7) ?
N* C* . . 1.145(4) yes
Cl1 O1 . . 1.431(3) ?
Cl1 O2 . . 1.410(3) ?
Cl1 O3 . . 1.422(3) ?
Cl1 O4 . . 1.447(3) ?
O1 Cl1 . . 1.431(3) ?
O2 Cl1 . . 1.410(3) ?
O3 Cl1 . . 1.422(3) ?
O4 Cl1 . . 1.447(3) ?
Cl2 O5 . . 1.401(3) ?
Cl2 O6 . . 1.338(5) ?
Cl2 O7 . . 1.364(5) ?
Cl2 O8 . . 1.309(5) ?
O5 Cl2 . . 1.401(3) ?
O6 Cl2 . . 1.338(5) ?
O7 Cl2 . . 1.364(5) ?
O8 Cl2 . . 1.309(5) ?
Cl3 O9 . . 1.363(5) ?
Cl3 O10 . . 1.392(4) ?
Cl3 O11 . . 1.341(4) ?
Cl3 O12 . . 1.448(4) ?
O9 Cl3 . . 1.363(5) ?
O10 Cl3 . . 1.392(4) ?
O11 Cl3 . . 1.341(4) ?
O12 Cl3 . . 1.448(4) ?
N8 C31 . . 1.111(6) ?
C31 N8 . . 1.111(6) ?
C31 C32 . . 1.429(7) ?
C32 C31 . . 1.429(7) ?
